data_1572896
loop_
_publ_author_name
'Pedussaut, Lucie'
'Mahieu, Nolwenn'
'Chartier, Camille'
'Rajeshkumar, Thayalan'
'Tricoire, Maxime'
'Douair, Iskander'
'Casaretto, Nicolas'
'Maron, Laurent'
'Danoun, Gr&#xe9;gory'
'Nocton, Gr&#xe9;gory'

_publ_section_title
;
 The photo-isomerization of the cyclononatetraenyl ligand and related rare
 earth complexes.
;
_journal_issue 46
_journal_name_full 'Chemical science'
_journal_page_first 19273
_journal_page_last 19282
_journal_paper_doi 10.1039/d4sc04767b
_journal_volume 15
_journal_year 2024
_chemical_formula_moiety 'C17.011 H17.011 Ce'
_chemical_formula_sum 'C17.01 H17.01 Ce'
_chemical_formula_weight 361.59
_space_group_crystal_system orthorhombic
_space_group_IT_number 62
_space_group_name_Hall '-P 2ac 2n'
_space_group_name_H-M_alt 'P n m a'
_atom_sites_solution_hydrogens geom
_atom_sites_solution_primary dual
_audit_creation_date 2023-08-15
_audit_creation_method
;
Olex2 1.5
(compiled 2023.03.06 svn.rbb2c1857 for OlexSys, GUI svn.r6748)
;
_audit_update_record
;
2024-07-13 deposited with the CCDC.	2024-10-15 downloaded from the CCDC.
;
_cell_angle_alpha 90
_cell_angle_beta 90
_cell_angle_gamma 90
_cell_formula_units_Z 4
_cell_length_a 12.0523(9)
_cell_length_b 12.8172(12)
_cell_length_c 8.9448(10)
_cell_measurement_reflns_used 2397
_cell_measurement_temperature 150
_cell_measurement_theta_max 28.60
_cell_measurement_theta_min 3.18
_cell_volume 1381.8(2)
_computing_molecular_graphics 'Olex2 1.5 (Dolomanov et al., 2009)'
_computing_publication_material 'Olex2 1.5 (Dolomanov et al., 2009)'
_computing_structure_refinement 'SHELXL 2018/3 (Sheldrick, 2015)'
_computing_structure_solution 'SHELXT 2018/2 (Sheldrick, 2018)'
_diffrn_ambient_temperature 150
_diffrn_measured_fraction_theta_full 0.998
_diffrn_measured_fraction_theta_max 0.928
_diffrn_measurement_device_type 'Stoe stadivari'
_diffrn_measurement_method 'rotation method, \w scans'
_diffrn_radiation_type MoK\a
_diffrn_radiation_wavelength 0.71073
_diffrn_reflns_av_R_equivalents 0.0622
_diffrn_reflns_av_unetI/netI 0.0645
_diffrn_reflns_Laue_measured_fraction_full 0.998
_diffrn_reflns_Laue_measured_fraction_max 0.928
_diffrn_reflns_limit_h_max 16
_diffrn_reflns_limit_h_min -11
_diffrn_reflns_limit_k_max 13
_diffrn_reflns_limit_k_min -17
_diffrn_reflns_limit_l_max 12
_diffrn_reflns_limit_l_min -12
_diffrn_reflns_number 12034
_diffrn_reflns_point_group_measured_fraction_full 0.998
_diffrn_reflns_point_group_measured_fraction_max 0.928
_diffrn_reflns_theta_full 25.242
_diffrn_reflns_theta_max 30.612
_diffrn_reflns_theta_min 2.777
_exptl_absorpt_coefficient_mu 3.273
_exptl_absorpt_correction_T_max 1.0
_exptl_absorpt_correction_T_min 1.0
_exptl_absorpt_correction_type multi-scan
_exptl_crystal_colour red
_exptl_crystal_colour_primary red
_exptl_crystal_density_diffrn 1.738
_exptl_crystal_description needle
_exptl_crystal_F_000 708
_exptl_crystal_size_max 0.118
_exptl_crystal_size_mid 0.03
_exptl_crystal_size_min 0.024
_refine_diff_density_max 1.080
_refine_diff_density_min -0.712
_refine_diff_density_rms 0.144
_refine_ls_extinction_method none
_refine_ls_goodness_of_fit_ref 0.917
_refine_ls_hydrogen_treatment constr
_refine_ls_matrix_type full
_refine_ls_number_parameters 128
_refine_ls_number_reflns 2056
_refine_ls_number_restraints 198
_refine_ls_restrained_S_all 0.895
_refine_ls_R_factor_all 0.0714
_refine_ls_R_factor_gt 0.0329
_refine_ls_shift/su_max 0.001
_refine_ls_shift/su_mean 0.000
_refine_ls_structure_factor_coef Fsqd
_refine_ls_weighting_details 'w=1/[\s^2^(Fo^2^)+(0.0331P)^2^] where P=(Fo^2^+2Fc^2^)/3'
_refine_ls_weighting_scheme calc
_refine_ls_wR_factor_gt 0.0633
_refine_ls_wR_factor_ref 0.0692
_reflns_Friedel_coverage 0.000
_reflns_number_gt 1266
_reflns_number_total 2056
_reflns_threshold_expression 'I > 2\s(I)'
_cod_data_source_file d4sc04767b3.cif
_cod_data_source_block 2-Ce-trans
_cod_depositor_comments 'Adding full bibliography for 1572887--1572904.cif.'
_cod_database_code 1572896
_shelx_shelxl_version_number 2018/3
_shelx_space_group_comment
;
The symmetry employed for this shelxl refinement is uniquely defined
by the following loop, which should always be used as a source of
symmetry information in preference to the above space-group names.
They are only intended as comments.
;
_shelx_estimated_absorpt_t_max 0.926
_shelx_estimated_absorpt_t_min 0.699
_olex2_refinement_description
;
1. Fixed Uiso
 At 1.2 times of:
  All C(H) groups
2. Restrained distances
 C4B-C5B \\sim C4B-C3B \\sim C2B-C3B \\sim C2B-C1B \\sim C2B_$1-C1B \\sim
C2B_$1-C3B_$1 \\sim C4B_$1-
 C3B_$1 \\sim C4B_$1-C5B_$1 \\sim C5B_$1-C5B
 with sigma of 0.01
3. Uiso/Uaniso restraints and constraints
C2A \\sim C2A \\sim C5A \\sim C5A \\sim C4A \\sim C4A \\sim C1A \\sim C1B \\sim
C3A \\sim C3A \\sim C5B \\sim C5B \\sim C4B \\sim C4B \\sim C2B \\sim C2B \\sim
C3B \\sim C3B: within 2A with sigma of 0.04 and sigma for terminal atoms of
0.08 within 2A
4. Rigid body (RIGU) restrains
 C2A, C2A, C5A, C5A, C4A, C4A, C1A, C1B, C3A, C3A, C5B, C5B, C4B, C4B, C2B,
 C2B, C3B, C3B
 with sigma for 1-2 distances of 0.004 and sigma for 1-3 distances of 0.004
5. Others
 Sof(C5B)=Sof(H5B)=Sof(C4B)=Sof(H4B)=Sof(C2B)=Sof(H2B)=Sof(C3B)=Sof(H3B)=1-
 FVAR(1)
 Sof(C1A)=Sof(H1A)=Sof(C1B)=Sof(H1B)=0.5*FVAR(2)
 Sof(C2A)=Sof(H2A)=Sof(C5A)=Sof(H5A)=Sof(C4A)=Sof(H4A)=Sof(C3A)=Sof(H3A)=FVAR(1)
6.a Aromatic/amide H refined with riding coordinates:
 C6(H6), C9(H9), C7(H7), C2A(H2A), C5A(H5A), C4A(H4A), C1A(H1A), C1B(H1B),
 C8(H8), C3A(H3A), C5B(H5B), C4B(H4B), C2B(H2B), C3B(H3B)
;
_olex2_submission_special_instructions 'No special instructions were received'

loop_
_space_group_symop_operation_xyz
'x, y, z'
'-x+1/2, -y, z+1/2'
'-x, y+1/2, -z'
'x+1/2, -y+1/2, -z+1/2'
'-x, -y, -z'
'x-1/2, y, -z-1/2'
'x, -y-1/2, z'
'-x-1/2, y-1/2, z-1/2'

loop_
_atom_site_label
_atom_site_type_symbol
_atom_site_fract_x
_atom_site_fract_y
_atom_site_fract_z
_atom_site_U_iso_or_equiv
_atom_site_adp_type
_atom_site_occupancy
_atom_site_site_symmetry_order
_atom_site_calc_flag
_atom_site_refinement_flags_posn
_atom_site_refinement_flags_adp
_atom_site_refinement_flags_occupancy
_atom_site_disorder_assembly
_atom_site_disorder_group
Ce01 Ce 0.37980(2) 0.750000 0.49306(3) 0.02405(10) Uani 1 2 d S T P . .
C6 C 0.3851(3) 0.6961(4) 0.2082(5) 0.0576(19) Uani 1 1 d . . . . .
H6 H 0.330454 0.667954 0.143204 0.069 Uiso 1 1 calc R U . . .
C9 C 0.5914(3) 0.6943(5) 0.4602(5) 0.0585(17) Uani 1 1 d . . . . .
H9 H 0.644402 0.665266 0.526788 0.070 Uiso 1 1 calc R U . . .
C7 C 0.4458(4) 0.6191(4) 0.2806(6) 0.0565(14) Uani 1 1 d . . . . .
H7 H 0.424036 0.550643 0.252473 0.068 Uiso 1 1 calc R U . . .
C2A C 0.1669(11) 0.6504(12) 0.5226(18) 0.051(3) Uani 0.506(8) 1 d . U P A 1
H2A H 0.128182 0.631034 0.434319 0.062 Uiso 0.506(8) 1 calc R U P A 1
C5A C 0.3560(13) 0.6933(13) 0.8003(17) 0.050(4) Uani 0.506(8) 1 d . U P A 1
H5A H 0.402703 0.668738 0.878285 0.060 Uiso 0.506(8) 1 calc R U P A 1
C4A C 0.3090(11) 0.6056(13) 0.7216(18) 0.048(4) Uani 0.506(8) 1 d . U P A 1
H4A H 0.336278 0.541738 0.761179 0.058 Uiso 0.506(8) 1 calc R U P A 1
C1A C 0.1635(10) 0.750000 0.5912(19) 0.053(4) Uani 0.506(8) 2 d S TU P A 1
H1A H 0.158353 0.750001 0.697149 0.064 Uiso 0.506(8) 2 calc R U P A 1
C1B C 0.364(2) 0.750000 0.810(2) 0.050(5) Uani 0.506(8) 2 d DS TU P A 2
H1B H 0.419943 0.750000 0.884695 0.060 Uiso 0.506(8) 2 calc R U P A 2
C8 C 0.5308(4) 0.6196(4) 0.3842(6) 0.0563(14) Uani 1 1 d . . . . .
H8 H 0.553491 0.550944 0.409796 0.068 Uiso 1 1 calc R U . . .
C3A C 0.2347(9) 0.5869(10) 0.6037(16) 0.049(3) Uani 0.506(8) 1 d . U P A 1
H3A H 0.230864 0.515728 0.574686 0.059 Uiso 0.506(8) 1 calc R U P A 1
C5B C 0.1426(11) 0.6983(4) 0.501(2) 0.072(5) Uani 0.494(8) 1 d D U P A 2
H5B H 0.097499 0.669980 0.424171 0.087 Uiso 0.494(8) 1 calc R U P A 2
C4B C 0.1910(11) 0.6247(15) 0.5840(18) 0.086(5) Uani 0.494(8) 1 d D U P A 2
H4B H 0.155082 0.560816 0.560399 0.103 Uiso 0.494(8) 1 calc R U P A 2
C2B C 0.3400(14) 0.6506(10) 0.777(2) 0.055(5) Uani 0.494(8) 1 d D U P A 2
H2B H 0.384431 0.602700 0.831502 0.066 Uiso 0.494(8) 1 calc R U P A 2
C3B C 0.2683(11) 0.6025(15) 0.6858(17) 0.058(4) Uani 0.494(8) 1 d D U P A 2
H3B H 0.274506 0.529054 0.697318 0.070 Uiso 0.494(8) 1 calc R U P A 2

loop_
_atom_site_aniso_label
_atom_site_aniso_U_11
_atom_site_aniso_U_22
_atom_site_aniso_U_33
_atom_site_aniso_U_23
_atom_site_aniso_U_13
_atom_site_aniso_U_12
Ce01 0.02246(14) 0.03157(16) 0.01812(14) 0.000 0.00174(16) 0.000
C6 0.038(3) 0.106(6) 0.029(2) -0.025(2) 0.004(2) -0.021(3)
C9 0.030(2) 0.119(5) 0.026(2) 0.017(2) 0.0046(16) 0.028(3)
C7 0.062(3) 0.043(3) 0.064(3) -0.030(3) 0.030(3) -0.019(3)
C2A 0.036(7) 0.075(8) 0.043(8) -0.010(6) 0.008(6) -0.017(5)
C5A 0.048(8) 0.071(13) 0.030(7) 0.028(8) 0.009(5) 0.018(9)
C4A 0.044(8) 0.043(7) 0.058(8) 0.030(6) 0.030(5) 0.019(6)
C1A 0.026(6) 0.067(8) 0.065(9) 0.000 0.020(6) 0.000
C1B 0.062(10) 0.064(13) 0.024(7) 0.000 0.021(6) 0.000
C8 0.065(3) 0.043(3) 0.061(3) 0.024(3) 0.038(3) 0.028(3)
C3A 0.045(7) 0.034(5) 0.068(7) -0.004(5) 0.034(6) -0.008(4)
C5B 0.019(4) 0.154(14) 0.045(6) -0.024(9) -0.002(5) -0.014(6)
C4B 0.035(8) 0.141(12) 0.083(9) 0.021(9) 0.027(6) -0.020(7)
C2B 0.057(8) 0.066(12) 0.043(8) 0.007(7) 0.028(5) -0.009(7)
C3B 0.056(10) 0.066(8) 0.054(9) 0.004(6) 0.026(6) -0.012(7)

loop_
_atom_type_symbol
_atom_type_description
_atom_type_scat_dispersion_real
_atom_type_scat_dispersion_imag
_atom_type_scat_source
C C 0.0033 0.0016 'International Tables Vol C Tables 4.2.6.8 and 6.1.1.4'
H H 0.0000 0.0000 'International Tables Vol C Tables 4.2.6.8 and 6.1.1.4'
Ce Ce -0.2486 2.6331 'International Tables Vol C Tables 4.2.6.8 and 6.1.1.4'

loop_
_geom_angle_atom_site_label_1
_geom_angle_atom_site_label_2
_geom_angle_atom_site_label_3
_geom_angle
_geom_angle_site_symmetry_1
_geom_angle_site_symmetry_3
_geom_angle_publ_flag
C6 Ce01 C6 30.3(3) 7_575 . ?
C6 Ce01 C9 78.48(13) . . ?
C6 Ce01 C9 86.58(12) 7_575 . ?
C6 Ce01 C9 86.58(12) . 7_575 ?
C6 Ce01 C9 78.48(13) 7_575 7_575 ?
C6 Ce01 C7 30.41(15) . . ?
C6 Ce01 C7 57.84(19) 7_575 . ?
C6 Ce01 C7 57.84(19) . 7_575 ?
C6 Ce01 C7 30.41(15) 7_575 7_575 ?
C6 Ce01 C5A 175.6(3) 7_575 . ?
C6 Ce01 C5A 175.6(3) . 7_575 ?
C6 Ce01 C5A 149.8(4) . . ?
C6 Ce01 C5A 149.8(4) 7_575 7_575 ?
C6 Ce01 C1A 109.3(4) 7_575 . ?
C6 Ce01 C1A 109.3(4) . . ?
C6 Ce01 C1B 164.67(15) . . ?
C6 Ce01 C1B 164.67(15) 7_575 . ?
C6 Ce01 C8 57.66(15) . . ?
C6 Ce01 C8 78.11(15) . 7_575 ?
C6 Ce01 C8 57.66(15) 7_575 7_575 ?
C6 Ce01 C8 78.11(15) 7_575 . ?
C9 Ce01 C9 31.1(3) 7_575 . ?
C9 Ce01 C5A 105.7(3) 7_575 . ?
C9 Ce01 C5A 97.7(3) . . ?
C9 Ce01 C5A 97.7(3) 7_575 7_575 ?
C9 Ce01 C5A 105.7(3) . 7_575 ?
C9 Ce01 C1A 160.4(2) 7_575 . ?
C9 Ce01 C1A 160.4(2) . . ?
C9 Ce01 C1B 100.0(5) . . ?
C9 Ce01 C1B 100.0(5) 7_575 . ?
C7 Ce01 C9 78.66(15) . 7_575 ?
C7 Ce01 C9 78.66(15) 7_575 . ?
C7 Ce01 C9 57.67(16) . . ?
C7 Ce01 C9 57.67(16) 7_575 7_575 ?
C7 Ce01 C7 78.3(2) 7_575 . ?
C7 Ce01 C5A 151.5(4) 7_575 . ?
C7 Ce01 C5A 123.9(4) . . ?
C7 Ce01 C5A 123.9(4) 7_575 7_575 ?
C7 Ce01 C5A 151.5(4) . 7_575 ?
C7 Ce01 C1A 120.8(3) 7_575 . ?
C7 Ce01 C1A 120.8(3) . . ?
C7 Ce01 C1B 137.2(2) . . ?
C7 Ce01 C1B 137.2(2) 7_575 . ?
C5A Ce01 C5A 29.5(7) . 7_575 ?
C1A Ce01 C5A 66.3(5) . 7_575 ?
C1A Ce01 C5A 66.3(5) . . ?
C8 Ce01 C9 30.13(15) . . ?
C8 Ce01 C9 58.14(18) . 7_575 ?
C8 Ce01 C9 30.13(15) 7_575 7_575 ?
C8 Ce01 C9 58.14(18) 7_575 . ?
C8 Ce01 C7 85.96(13) . 7_575 ?
C8 Ce01 C7 30.13(14) . . ?
C8 Ce01 C7 30.13(15) 7_575 7_575 ?
C8 Ce01 C7 85.96(13) 7_575 . ?
C8 Ce01 C5A 125.6(4) . 7_575 ?
C8 Ce01 C5A 125.6(4) 7_575 . ?
C8 Ce01 C5A 105.2(4) 7_575 7_575 ?
C8 Ce01 C5A 105.2(4) . . ?
C8 Ce01 C1A 140.04(14) 7_575 . ?
C8 Ce01 C1A 140.04(14) . . ?
C8 Ce01 C1B 114.3(4) . . ?
C8 Ce01 C1B 114.3(4) 7_575 . ?
C8 Ce01 C8 78.0(2) . 7_575 ?
Ce01 C6 H6 132.3 . . ?
C6 C6 Ce01 74.84(13) 7_575 . ?
C6 C6 H6 112.4 7_575 . ?
C6 C6 C7 135.3(3) 7_575 . ?
C7 C6 Ce01 75.5(3) . . ?
C7 C6 H6 112.4 . . ?
Ce01 C9 H9 132.8 . . ?
C9 C9 Ce01 74.46(13) 7_575 . ?
C9 C9 H9 113.1 7_575 . ?
C8 C9 Ce01 74.6(2) . . ?
C8 C9 C9 133.8(3) . 7_575 ?
C8 C9 H9 113.1 . . ?
Ce01 C7 H7 133.6 . . ?
C6 C7 Ce01 74.1(3) . . ?
C6 C7 H7 112.8 . . ?
C8 C7 Ce01 74.9(3) . . ?
C8 C7 C6 134.4(5) . . ?
C8 C7 H7 112.8 . . ?
Ce01 C2A H2A 118.5 . . ?
C1A C2A Ce01 70.5(7) . . ?
C1A C2A H2A 125.5 . . ?
C3A C2A Ce01 77.2(7) . . ?
C3A C2A H2A 125.5 . . ?
C3A C2A C1A 108.9(13) . . ?
Ce01 C5A H5A 137.0 . . ?
C5A C5A Ce01 75.3(4) 7_575 . ?
C5A C5A H5A 109.4 7_575 . ?
C4A C5A Ce01 76.6(8) . . ?
C4A C5A C5A 141.2(8) . 7_575 ?
C4A C5A H5A 109.4 . . ?
Ce01 C4A H4A 135.5 . . ?
C5A C4A Ce01 74.3(8) . . ?
C5A C4A H4A 110.7 . . ?
C3A C4A Ce01 76.4(7) . . ?
C3A C4A C5A 138.5(13) . . ?
C3A C4A H4A 110.7 . . ?
Ce01 C1A H1A 112.4 . . ?
C2A C1A Ce01 80.5(8) . . ?
C2A C1A Ce01 80.5(8) 7_575 . ?
C2A C1A C2A 128.6(19) . 7_575 ?
C2A C1A H1A 115.7 7_575 . ?
C2A C1A H1A 115.7 . . ?
Ce01 C1B H1B 131.2 . . ?
C2B C1B Ce01 78.3(13) . . ?
C2B C1B Ce01 78.3(13) 7_575 . ?
C2B C1B H1B 108.0 7_575 . ?
C2B C1B H1B 108.0 . . ?
Ce01 C8 H8 133.8 . . ?
C9 C8 Ce01 75.3(3) . . ?
C9 C8 H8 111.8 . . ?
C7 C8 Ce01 75.0(3) . . ?
C7 C8 C9 136.4(5) . . ?
C7 C8 H8 111.8 . . ?
Ce01 C3A H3A 128.9 . . ?
C2A C3A Ce01 75.5(8) . . ?
C2A C3A C4A 132.9(12) . . ?
C2A C3A H3A 113.5 . . ?
C4A C3A Ce01 75.5(7) . . ?
C4A C3A H3A 113.5 . . ?
Ce01 C5B H5B 128.7 . . ?
C5B C5B Ce01 76.96(10) 7_575 . ?
C5B C5B H5B 112.5 7_575 . ?
C5B C5B C4B 135.0(10) 7_575 . ?
C4B C5B Ce01 75.4(9) . . ?
C4B C5B H5B 112.5 . . ?
Ce01 C4B H4B 140.5 . . ?
C5B C4B Ce01 78.2(9) . . ?
C5B C4B H4B 106.7 . . ?
C3B C4B Ce01 76.2(10) . . ?
C3B C4B C5B 146.7(19) . . ?
C3B C4B H4B 106.7 . . ?
Ce01 C2B H2B 130.2 . . ?
C1B C2B Ce01 74.7(13) . . ?
C1B C2B H2B 112.3 . . ?
C3B C2B Ce01 77.0(10) . . ?
C3B C2B C1B 135(2) . . ?
C3B C2B H2B 112.3 . . ?
Ce01 C3B H3B 132.6 . . ?
C4B C3B Ce01 77.2(10) . . ?
C4B C3B C2B 140.2(19) . . ?
C4B C3B H3B 109.9 . . ?
C2B C3B Ce01 76.2(10) . . ?
C2B C3B H3B 109.9 . . ?

loop_
_geom_bond_atom_site_label_1
_geom_bond_atom_site_label_2
_geom_bond_distance
_geom_bond_site_symmetry_2
_geom_bond_publ_flag
Ce01 C6 2.640(4) 7_575 ?
Ce01 C6 2.640(4) . ?
Ce01 C9 2.664(4) 7_575 ?
Ce01 C9 2.664(4) . ?
Ce01 C7 2.657(4) . ?
Ce01 C7 2.657(4) 7_575 ?
Ce01 C5A 2.857(15) 7_575 ?
Ce01 C5A 2.857(15) . ?
Ce01 C1A 2.750(12) . ?
Ce01 C1B 2.84(2) . ?
Ce01 C8 2.656(4) 7_575 ?
Ce01 C8 2.656(4) . ?
C6 C6 1.381(11) 7_575 ?
C6 H6 0.9500 . ?
C6 C7 1.389(7) . ?
C9 C9 1.427(12) 7_575 ?
C9 H9 0.9500 . ?
C9 C8 1.383(7) . ?
C7 H7 0.9500 . ?
C7 C8 1.381(7) . ?
C2A H2A 0.9500 . ?
C2A C1A 1.417(18) . ?
C2A C3A 1.362(16) . ?
C5A C5A 1.45(3) 7_575 ?
C5A H5A 0.9500 . ?
C5A C4A 1.443(19) . ?
C4A H4A 0.9500 . ?
C4A C3A 1.404(17) . ?
C1A H1A 0.9500 . ?
C1B H1B 0.9500 . ?
C1B C2B 1.339(8) 7_575 ?
C1B C2B 1.339(8) . ?
C8 H8 0.9500 . ?
C3A H3A 0.9500 . ?
C5B C5B 1.325(9) 7_575 ?
C5B H5B 0.9500 . ?
C5B C4B 1.334(8) . ?
C4B H4B 0.9500 . ?
C4B C3B 1.333(8) . ?
C2B H2B 0.9500 . ?
C2B C3B 1.338(8) . ?
C3B H3B 0.9500 . ?

loop_
_geom_torsion_atom_site_label_1
_geom_torsion_atom_site_label_2
_geom_torsion_atom_site_label_3
_geom_torsion_atom_site_label_4
_geom_torsion
_geom_torsion_site_symmetry_1
_geom_torsion_site_symmetry_2
_geom_torsion_site_symmetry_3
_geom_torsion_site_symmetry_4
_geom_torsion_publ_flag
Ce01 C6 C7 C8 -48.8(5) . . . . ?
Ce01 C9 C8 C7 48.3(5) . . . . ?
Ce01 C7 C8 C9 -48.4(5) . . . . ?
Ce01 C2A C1A C2A 69.6(15) . . . 7_575 ?
Ce01 C2A C3A C4A 53.5(13) . . . . ?
Ce01 C5A C4A C3A -46.7(19) . . . . ?
Ce01 C4A C3A C2A -53.5(13) . . . . ?
Ce01 C1B C2B C3B -52(2) . . . . ?
Ce01 C5B C4B C3B 40(3) . . . . ?
Ce01 C4B C3B C2B 49(2) . . . . ?
Ce01 C2B C3B C4B -49(2) . . . . ?
C6 C6 C7 Ce01 49.8(3) 7_575 . . . ?
C6 C6 C7 C8 0.9(7) 7_575 . . . ?
C6 C7 C8 Ce01 48.6(5) . . . . ?
C6 C7 C8 C9 0.2(9) . . . . ?
C9 C9 C8 Ce01 -49.5(2) 7_575 . . . ?
C9 C9 C8 C7 -1.2(7) 7_575 . . . ?
C5A C5A C4A Ce01 44.5(11) 7_575 . . . ?
C5A C5A C4A C3A -2(3) 7_575 . . . ?
C5A C4A C3A Ce01 46.1(19) . . . . ?
C5A C4A C3A C2A -7(3) . . . . ?
C1A C2A C3A Ce01 -63.9(10) . . . . ?
C1A C2A C3A C4A -10.4(19) . . . . ?
C1B C2B C3B Ce01 52(3) . . . . ?
C1B C2B C3B C4B 2(4) . . . . ?
C3A C2A C1A Ce01 68.3(10) . . . . ?
C3A C2A C1A C2A 138.0(14) . . . 7_575 ?
C5B C5B C4B Ce01 -53.8(10) 7_575 . . . ?
C5B C5B C4B C3B -13(4) 7_575 . . . ?
C5B C4B C3B Ce01 -41(3) . . . . ?
C5B C4B C3B C2B 8(5) . . . . ?
C2B C1B C2B Ce01 50(4) 7_575 . . . ?
C2B C1B C2B C3B -2(6) 7_575 . . . ?
